data_9017547
loop_
_publ_author_name
'Nagashima, M.'
'Armbruster, T.'

_publ_section_title
;
 Ardennite, tiragalloite and medaite: structural control of (As5+,V5+,Si4+)O4
 tetrahedra in silicates
;
_journal_name_full 'Mineralogical Magazine'
_journal_page_first 55
_journal_page_last 71
_journal_volume 74
_journal_year 2010
_chemical_compound_source 'Salm-Chateau, Ardennes, Belgium'
_chemical_formula_sum 'Al5.022 As0.833 Ca0.69 Cu0.07 H6 Mg0.84 Mn3.31 O28 Si5.04 V0.195'
_chemical_name_mineral Ardennite-(As)
_space_group_IT_number 59
_space_group_name_Hall '-P 2c 2bc'
_space_group_name_H-M_alt 'P n m m :2'
_symmetry_space_group_name_H-M 'P n m m :2'
_cell_angle_alpha 90
_cell_angle_beta 90
_cell_angle_gamma 90
_cell_formula_units_Z 2
_cell_length_a 8.7163
_cell_length_b 5.8131
_cell_length_c 18.5199
_cell_volume 938.380
_database_code_amcsd 0019900
_exptl_crystal_density_diffrn 3.673
_cod_data_source_file inputs/fixed/downloads/18/18350.cif
_cod_data_source_block 18350
_cod_original_sg_symbol_H-M 'P n m m'
_cod_original_formula_sum '(Mn3.31 Ca.69) Al5.022 Mg.84 Cu.07 V.195 Si5.04 As.833 O28 H6'
_cod_database_code 9017547

loop_
_space_group_symop_operation_xyz
x,y,z
x,y,1/2-z
-x,-y,1/2+z
x,1/2-y,z
-x,1/2+y,-z
-x,1/2+y,1/2+z
x,1/2-y,1/2-z
-x,-y,-z

loop_
_atom_site_aniso_label
_atom_site_aniso_U_11
_atom_site_aniso_U_22
_atom_site_aniso_U_33
_atom_site_aniso_U_12
_atom_site_aniso_U_13
_atom_site_aniso_U_23
MnA1 0.01181 0.00971 0.00890 0.00000 0.00230 0.00000
CaA1 0.01181 0.00971 0.00890 0.00000 0.00230 0.00000
MnA2 0.01232 0.00849 0.00766 0.00000 -0.00129 0.00000
CaA2 0.01232 0.00849 0.00766 0.00000 -0.00129 0.00000
AlM1 0.00600 0.00510 0.00600 0.00041 0.00030 -0.00012
AlM2 0.00760 0.00650 0.00680 0.00010 0.00030 -0.00012
AlM3 0.01000 0.00610 0.00690 -0.00061 0.00000 0.00000
MgM3 0.01000 0.00610 0.00690 -0.00061 0.00000 0.00000
CuM3 0.01000 0.00610 0.00690 -0.00061 0.00000 0.00000
VM3 0.01000 0.00610 0.00690 -0.00061 0.00000 0.00000
SiT1 0.00320 0.00470 0.00300 0.00000 0.00001 0.00000
SiT2 0.00600 0.00680 0.00590 0.00000 -0.00004 0.00000
SiT3 0.00960 0.00780 0.00690 0.00000 0.00000 0.00000
AsT4 0.00671 0.00574 0.00666 0.00000 0.00000 0.00000
VT4 0.00671 0.00574 0.00666 0.00000 0.00000 0.00000
SiT4 0.00671 0.00574 0.00666 0.00000 0.00000 0.00000
O1 0.00880 0.00850 0.00820 -0.00080 0.00100 -0.00070
O2 0.01000 0.00790 0.00770 0.00080 0.00170 0.00070
O3 0.00710 0.01000 0.00940 0.00000 -0.00080 0.00000
O4 0.00790 0.00840 0.00910 0.00000 -0.00140 0.00000
O5 0.01280 0.00980 0.01450 0.00210 0.00000 0.00000
O6 0.01500 0.01100 0.01060 0.00180 0.00000 0.00000
O7 0.01130 0.01550 0.00770 0.00000 0.00250 0.00000
O8 0.01150 0.01230 0.00660 0.00000 0.00160 0.00000
O9 0.01180 0.01890 0.00980 0.00000 0.00180 0.00000
O10 0.00770 0.00880 0.00710 0.00000 -0.00070 0.00000
O11 0.00730 0.00940 0.00750 0.00000 0.00000 0.00000
O12 0.01090 0.01790 0.00860 0.00000 0.00050 0.00000

loop_
_atom_site_label
_atom_site_fract_x
_atom_site_fract_y
_atom_site_fract_z
_atom_site_occupancy
_atom_site_U_iso_or_equiv
_atom_site_type_symbol
_atom_site_attached_hydrogens
MnA1 0.94486 0.25000 0.15532 0.79000 0.01014 Mn 0
CaA1 0.94486 0.25000 0.15532 0.21000 0.01014 Ca 0
MnA2 0.39566 0.75000 0.15998 0.86500 0.00949 Mn 0
CaA2 0.39566 0.75000 0.15998 0.13500 0.00949 Ca 0
AlM1 0.00000 0.00000 0.00000 1.00000 0.00570 Al 0
AlM2 0.50000 0.00000 0.00000 1.00000 0.00698 Al 0
AlM3 0.67916 -0.00151 0.25000 0.51100 0.00767 Al 0
MgM3 0.67916 -0.00151 0.25000 0.42000 0.00767 Mg 0
CuM3 0.67916 -0.00151 0.25000 0.03500 0.00767 Cu 0
VM3 0.67916 -0.00151 0.25000 0.03400 0.00767 V 0
SiT1 0.76474 0.75000 0.09695 1.00000 0.00363 Si 0
SiT2 0.27693 0.25000 0.09523 1.00000 0.00626 Si 0
SiT3 0.34294 0.25000 0.25000 1.00000 0.00808 Si 0
AsT4 0.04243 0.75000 0.25000 0.83300 0.00637 As 0
VT4 0.04243 0.75000 0.25000 0.12700 0.00637 V 0
SiT4 0.04243 0.75000 0.25000 0.04000 0.00637 Si 0
O1 0.12881 0.02530 -0.08282 1.00000 0.00851 O 0
O2 0.62411 -0.01905 -0.08292 1.00000 0.00852 O 0
O3 0.11086 0.25000 0.05260 1.00000 0.00880 O 0
O4 0.61717 0.75000 0.04181 1.00000 0.00840 O 0
O5 0.92758 -0.00810 0.25000 1.00000 0.01230 O 0
O6 0.44487 0.01100 0.25000 1.00000 0.01220 O 0
O7 0.68104 0.75000 0.17757 1.00000 0.01150 O 0
O8 0.22317 0.25000 0.18086 1.00000 0.01010 O 0
O9 0.15183 0.75000 0.17639 1.00000 0.01350 O 0
O10 0.11259 0.75000 0.03231 1.00000 0.00790 O 0
O11 0.61341 0.25000 0.03609 1.00000 0.00800 O 0
O12 0.69784 0.25000 0.18253 1.00000 0.01250 O 0
H10 0.12600 0.75000 0.08450 1.00000 0.05000 H 0
H11 0.71880 0.25000 0.01800 1.00000 0.05000 H 0
H12 0.65700 0.25000 0.13370 1.00000 0.05000 H 0

loop_
_cod_changelog_entry_id
_cod_changelog_entry_author
_cod_changelog_entry_date
_cod_changelog_entry_text
1
;cod-tools version 3.8.0
Id: cif_guess_AMCSD_atom_types 9581 2023-05-17 12:35:41Z saulius
;
2023-05-23T09:22:03+03:00
;Derived atom types and hydrogen counts
from atom names that follow the AMCSD naming convention
(Wat == water, O-H == hydroxyl).
;

loop_
_cod_related_entry_id
_cod_related_entry_database
_cod_related_entry_code
1 AMCSD 0019900
